data_1512044
loop_
_publ_author_name
'Sharp, Phillip P.'
'Banwell, Martin G.'
'Renner, Jens'
'Lohmann, Klaas'
'Willis, Anthony C.'

_publ_section_title
;
 Consecutive Gold(I)-Catalyzed Cyclization Reactions of
 o-(Buta-1,3-diyn-1-yl-)-Substituted N-Aryl Ureas: A One-Pot Synthesis of
 Pyrimido[1,6-a]indol-1(2H)-ones and Related Systems.
;
_journal_issue 11
_journal_name_full 'Organic letters'
_journal_page_first 2616
_journal_page_last 2619
_journal_paper_doi 10.1021/ol4007986
_journal_volume 15
_journal_year 2013
_chemical_compound_source local
_chemical_formula_moiety 'C30 H33 Au N3 O P'
_chemical_formula_sum 'C30 H33 Au N3 O P'
_chemical_formula_weight 679.55
_space_group_IT_number 14
_symmetry_cell_setting monoclinic
_symmetry_space_group_name_Hall '-P 2yn'
_symmetry_space_group_name_H-M 'P 1 21/n 1'
_atom_sites_solution_hydrogens geom
_atom_sites_solution_primary direct
_audit_creation_date 11-07-19
_audit_creation_method CRYSTALS_ver_14.11
_audit_update_record
;
2011-07-20 - Report on C30 H33 Au N3 O P
             by Anthony C. Willis
             for   Pat Sharp and Martin Banwell

2011-07-20 - passes checkcif tests with minor warnings  
;
_cell_angle_alpha 90
_cell_angle_beta 107.1923(8)
_cell_angle_gamma 90
_cell_formula_units_Z 4
_cell_length_a 13.3557(1)
_cell_length_b 15.3193(2)
_cell_length_c 14.7851(2)
_cell_measurement_reflns_used 46010
_cell_measurement_temperature 200
_cell_measurement_theta_max 30
_cell_measurement_theta_min 2.6
_cell_volume 2889.87(6)
_computing_cell_refinement 'DENZO/SCALEPACK (Otwinowski & Minor, 1997)'
_computing_data_collection 'COLLECT (Nonius, 2001).'
_computing_data_reduction 'DENZO/SCALEPACK (Otwinowski & Minor, 1997)'
_computing_molecular_graphics
; 
ORTEP-II (Johnson 1976) in teXsan (MSC, 1992-1997),
;
_computing_publication_material 'CRYSTALS (Betteridge et al., 2003)'
_computing_structure_refinement 'CRYSTALS (Betteridge et al., 2003)'
_computing_structure_solution 'SIR92 (Altomare et al., 1994)'
_diffrn_ambient_temperature 200
_diffrn_measured_fraction_theta_full 0.999
_diffrn_measured_fraction_theta_max 0.999
_diffrn_measurement_device Area
_diffrn_measurement_device_type 'Nonius KappaCCD'
_diffrn_measurement_method ' \f and \w scans with CCD '
_diffrn_radiation_monochromator graphite
_diffrn_radiation_type 'Mo K\a'
_diffrn_radiation_wavelength 0.71073
_diffrn_reflns_av_R_equivalents 0.042
_diffrn_reflns_limit_h_max 18
_diffrn_reflns_limit_h_min -18
_diffrn_reflns_limit_k_max 21
_diffrn_reflns_limit_k_min -21
_diffrn_reflns_limit_l_max 19
_diffrn_reflns_limit_l_min -20
_diffrn_reflns_number 82634
_diffrn_reflns_theta_full 30.032
_diffrn_reflns_theta_max 30.032
_diffrn_reflns_theta_min 2.659
_diffrn_standards_number 0
_exptl_absorpt_coefficient_mu 5.172
_exptl_absorpt_correction_T_max 0.66
_exptl_absorpt_correction_T_min 0.55
_exptl_absorpt_correction_type multi-scan
_exptl_absorpt_process_details 'DENZO/SCALEPACK (Otwinowski & Minor, 1997)'
_exptl_crystal_colour colourless
_exptl_crystal_density_diffrn 1.562
_exptl_crystal_density_method 'not measured'
_exptl_crystal_description needle
_exptl_crystal_F_000 1344
_exptl_crystal_size_max 0.390
_exptl_crystal_size_mid 0.090
_exptl_crystal_size_min 0.080
_refine_diff_density_max 0.98
_refine_diff_density_min -1.10
_refine_ls_extinction_method None
_refine_ls_goodness_of_fit_ref 0.9879
_refine_ls_hydrogen_treatment mixed
_refine_ls_matrix_type full
_refine_ls_number_parameters 334
_refine_ls_number_reflns 8436
_refine_ls_number_restraints 0
_refine_ls_R_factor_all 0.0361
_refine_ls_R_factor_gt 0.0251
_refine_ls_shift/su_max 0.0242070
_refine_ls_shift/su_mean 0.0008453
_refine_ls_structure_factor_coef Fsqd
_refine_ls_weighting_details
;
 Method= Modified Sheldrick 
 w=1/[\s^2^(F^2^) + ( 0.02P)^2^ + 2.98P] 
 ,where P=(max(Fo^2^,0) + 2Fc^2^)/3 
;
_refine_ls_weighting_scheme calc
_refine_ls_wR_factor_all 0.0548
_refine_ls_wR_factor_gt 0.0500
_refine_ls_wR_factor_ref 0.0548
_reflns_limit_h_max 17
_reflns_limit_h_min -18
_reflns_limit_k_max 21
_reflns_limit_k_min 0
_reflns_limit_l_max 20
_reflns_limit_l_min 0
_reflns_number_gt 6955
_reflns_number_total 8437
_reflns_threshold_expression I>2.0\s(I)
_oxford_diffrn_Wilson_B_factor 2.40
_oxford_diffrn_Wilson_scale 23.85
_oxford_refine_ls_r_factor_ref 0.0361
_oxford_refine_ls_scale 0.17282(4)
_oxford_reflns_number_all 8436
_oxford_reflns_threshold_expression_ref I>-10.0\s(I)
_oxford_structure_analysis_title '7181750 ban1121 scalepacked'
_cod_data_source_file ol4007986_si_010.cif
_cod_data_source_block ban1121
_cod_depositor_comments
;
The following automatic conversions were performed:

'_symmetry_cell_setting' value 'Monoclinic' changed to 'monoclinic'
according to /home/saulius/struct/CIF-dictionaries/cif_core.dic
dictionary named 'cif_core.dic' version 2.3.1 from 2005-06-27.

Automatic conversion script
Id: cif_fix_values 1891 2012-01-12 08:04:46Z andrius 
;
_cod_original_sg_symbol_H-M 'P 1 21/n 1 '
_cod_database_code 1512044

loop_
_symmetry_equiv_pos_as_xyz
x,y,z
-x,-y,-z
-x+1/2,y+1/2,-z+1/2
x+1/2,-y+1/2,z+1/2

loop_
_atom_site_label
_atom_site_type_symbol
_atom_site_fract_x
_atom_site_fract_y
_atom_site_fract_z
_atom_site_U_iso_or_equiv
_atom_site_occupancy
_atom_site_adp_type
_atom_site_refinement_flags_posn
Au11 Au 0.744417(7) 0.373000(6) 0.373423(7) 0.0314 1.0000 Uani .
P12 P 0.77030(5) 0.25340(5) 0.28992(5) 0.0346 1.0000 Uani .
O36 O 0.95341(16) 0.61429(12) 0.96039(14) 0.0425 1.0000 Uani .
N33 N 0.83253(18) 0.61094(14) 0.81408(16) 0.0349 1.0000 Uani .
N35 N 0.8960(2) 0.48437(17) 0.8904(2) 0.0548 1.0000 Uani .
N1 N 0.77362(19) 0.87621(13) 0.74786(16) 0.0375 1.0000 Uani .
C2 C 0.7641(2) 0.81494(18) 0.68161(19) 0.0377 1.0000 Uani .
C3 C 0.78549(18) 0.72667(16) 0.70043(17) 0.0290 1.0000 Uani .
C4 C 0.81832(17) 0.69950(15) 0.79585(16) 0.0263 1.0000 Uani .
C5 C 0.83072(18) 0.76335(16) 0.86518(17) 0.0291 1.0000 Uani .
C6 C 0.80753(19) 0.84856(17) 0.83791(18) 0.0323 1.0000 Uani .
C7 C 0.77293(19) 0.66419(17) 0.62617(17) 0.0321 1.0000 Uani .
C8 C 0.76191(19) 0.60579(16) 0.56991(17) 0.0304 1.0000 Uani .
C9 C 0.74683(19) 0.53783(16) 0.50666(17) 0.0300 1.0000 Uani .
C10 C 0.73852(19) 0.47613(17) 0.45356(17) 0.0320 1.0000 Uani .
C13 C 0.8357(2) 0.2895(2) 0.1989(2) 0.0490 1.0000 Uani .
C14 C 0.9132(3) 0.3634(3) 0.2426(3) 0.0683 1.0000 Uani .
C15 C 0.7483(3) 0.3273(3) 0.1166(3) 0.0699 1.0000 Uani .
C16 C 0.8950(3) 0.2189(3) 0.1617(3) 0.0710 1.0000 Uani .
C17 C 0.8484(2) 0.1714(2) 0.3775(2) 0.0493 1.0000 Uani .
C18 C 0.9566(3) 0.2106(3) 0.4276(3) 0.0696 1.0000 Uani .
C19 C 0.7881(3) 0.1596(3) 0.4508(3) 0.0650 1.0000 Uani .
C20 C 0.8623(3) 0.0813(3) 0.3372(3) 0.0752 1.0000 Uani .
C21 C 0.64919(18) 0.19736(18) 0.22545(18) 0.0345 1.0000 Uani .
C22 C 0.55028(18) 0.22359(17) 0.23174(18) 0.0331 1.0000 Uani .
C23 C 0.4630(2) 0.1747(2) 0.1820(2) 0.0487 1.0000 Uani .
C24 C 0.4703(2) 0.1035(2) 0.1278(2) 0.0536 1.0000 Uani .
C25 C 0.5661(2) 0.0793(2) 0.1200(2) 0.0484 1.0000 Uani .
C26 C 0.6543(2) 0.1255(2) 0.1683(2) 0.0455 1.0000 Uani .
C27 C 0.52788(17) 0.29993(17) 0.28495(18) 0.0320 1.0000 Uani .
C28 C 0.5024(2) 0.38011(19) 0.2403(2) 0.0412 1.0000 Uani .
C29 C 0.4697(2) 0.4493(2) 0.2858(2) 0.0473 1.0000 Uani .
C30 C 0.4634(2) 0.4384(2) 0.3769(2) 0.0479 1.0000 Uani .
C31 C 0.4875(2) 0.3590(2) 0.4214(2) 0.0449 1.0000 Uani .
C32 C 0.51880(19) 0.28952(19) 0.37627(19) 0.0373 1.0000 Uani .
C34 C 0.8981(2) 0.57162(17) 0.89398(18) 0.0334 1.0000 Uani .
H21 H 0.7408 0.8364 0.6192 0.0452 1.0000 Uiso R
H51 H 0.8541 0.7487 0.9288 0.0348 1.0000 Uiso R
H61 H 0.8156 0.8899 0.8854 0.0387 1.0000 Uiso R
H141 H 0.9469 0.3834 0.1972 0.1026 1.0000 Uiso R
H142 H 0.9651 0.3417 0.2978 0.1026 1.0000 Uiso R
H143 H 0.8768 0.4124 0.2603 0.1025 1.0000 Uiso R
H151 H 0.7781 0.3582 0.0746 0.1045 1.0000 Uiso R
H152 H 0.7061 0.3685 0.1380 0.1045 1.0000 Uiso R
H153 H 0.7033 0.2818 0.0815 0.1050 1.0000 Uiso R
H161 H 0.9220 0.2445 0.1145 0.1066 1.0000 Uiso R
H162 H 0.9530 0.1971 0.2135 0.1067 1.0000 Uiso R
H163 H 0.8494 0.1715 0.1339 0.1063 1.0000 Uiso R
H181 H 0.9940 0.1728 0.4792 0.1037 1.0000 Uiso R
H182 H 0.9965 0.2157 0.3834 0.1038 1.0000 Uiso R
H183 H 0.9496 0.2680 0.4521 0.1036 1.0000 Uiso R
H191 H 0.8236 0.1173 0.4972 0.0967 1.0000 Uiso R
H192 H 0.7830 0.2147 0.4817 0.0972 1.0000 Uiso R
H193 H 0.7186 0.1375 0.4199 0.0963 1.0000 Uiso R
H201 H 0.9071 0.0458 0.3870 0.1125 1.0000 Uiso R
H202 H 0.8950 0.0879 0.2879 0.1126 1.0000 Uiso R
H203 H 0.7945 0.0529 0.3117 0.1128 1.0000 Uiso R
H231 H 0.3977 0.1924 0.1860 0.0581 1.0000 Uiso R
H241 H 0.4093 0.0717 0.0964 0.0638 1.0000 Uiso R
H251 H 0.5716 0.0324 0.0824 0.0577 1.0000 Uiso R
H261 H 0.7195 0.1076 0.1640 0.0551 1.0000 Uiso R
H281 H 0.5067 0.3883 0.1788 0.0482 1.0000 Uiso R
H291 H 0.4527 0.5022 0.2545 0.0573 1.0000 Uiso R
H301 H 0.4427 0.4853 0.4081 0.0567 1.0000 Uiso R
H311 H 0.4822 0.3508 0.4818 0.0539 1.0000 Uiso R
H321 H 0.5344 0.2354 0.4069 0.0448 1.0000 Uiso R
H331 H 0.812(2) 0.580(2) 0.772(2) 0.0416 1.0000 Uiso .
H351 H 0.939(3) 0.455(3) 0.934(3) 0.0659 1.0000 Uiso .
H352 H 0.853(3) 0.458(3) 0.845(3) 0.0661 1.0000 Uiso .

loop_
_atom_site_aniso_label
_atom_site_aniso_U_11
_atom_site_aniso_U_22
_atom_site_aniso_U_33
_atom_site_aniso_U_23
_atom_site_aniso_U_13
_atom_site_aniso_U_12
Au11 0.02910(5) 0.03235(5) 0.03344(5) -0.01143(4) 0.01042(4) -0.00122(4)
P12 0.0234(3) 0.0394(4) 0.0411(4) -0.0189(3) 0.0099(3) -0.0024(2)
O36 0.0521(11) 0.0292(10) 0.0341(10) -0.0014(8) -0.0062(8) -0.0010(8)
N33 0.0441(12) 0.0248(11) 0.0284(11) -0.0044(8) -0.0004(9) -0.0014(9)
N35 0.0705(18) 0.0262(12) 0.0468(16) 0.0046(11) -0.0150(13) -0.0065(12)
N1 0.0478(12) 0.0253(11) 0.0372(12) -0.0021(9) 0.0091(9) 0.0035(10)
C2 0.0467(15) 0.0307(13) 0.0321(13) 0.0019(11) 0.0062(11) 0.0065(11)
C3 0.0296(11) 0.0293(12) 0.0269(11) -0.0027(9) 0.0066(9) 0.0033(9)
C4 0.0246(10) 0.0250(11) 0.0286(11) -0.0019(9) 0.0067(8) -0.0006(8)
C5 0.0280(11) 0.0324(12) 0.0253(11) -0.0037(9) 0.0053(9) -0.0022(9)
C6 0.0316(12) 0.0312(12) 0.0336(13) -0.0104(10) 0.0090(10) -0.0005(9)
C7 0.0359(12) 0.0302(13) 0.0282(12) 0.0000(10) 0.0063(10) 0.0046(10)
C8 0.0349(12) 0.0300(12) 0.0248(11) 0.0035(9) 0.0064(9) 0.0044(9)
C9 0.0350(12) 0.0280(12) 0.0265(11) 0.0000(9) 0.0085(9) 0.0043(9)
C10 0.0361(12) 0.0318(13) 0.0275(12) 0.0012(10) 0.0084(9) 0.0008(10)
C13 0.0365(14) 0.065(2) 0.0538(18) -0.0298(15) 0.0255(13) -0.0152(13)
C14 0.059(2) 0.080(3) 0.080(3) -0.037(2) 0.0434(19) -0.0353(19)
C15 0.065(2) 0.092(3) 0.060(2) 0.006(2) 0.0298(19) -0.010(2)
C16 0.056(2) 0.090(3) 0.081(3) -0.048(2) 0.0417(19) -0.0149(19)
C17 0.0352(14) 0.0490(18) 0.0564(19) -0.0190(15) 0.0024(13) 0.0100(12)
C18 0.0398(17) 0.086(3) 0.069(2) -0.023(2) -0.0060(15) 0.0106(17)
C19 0.068(2) 0.062(2) 0.062(2) 0.0080(18) 0.0129(18) 0.0155(18)
C20 0.071(2) 0.056(2) 0.086(3) -0.021(2) 0.003(2) 0.0243(19)
C21 0.0258(11) 0.0379(14) 0.0378(14) -0.0125(11) 0.0063(10) -0.0035(10)
C22 0.0261(11) 0.0379(14) 0.0337(13) 0.0009(11) 0.0065(9) -0.0018(10)
C23 0.0253(12) 0.0519(18) 0.065(2) -0.0102(15) 0.0067(12) -0.0047(12)
C24 0.0394(15) 0.0545(19) 0.059(2) -0.0166(16) 0.0023(14) -0.0154(13)
C25 0.0443(16) 0.0435(17) 0.0507(18) -0.0193(14) 0.0038(13) -0.0093(13)
C26 0.0346(13) 0.0480(17) 0.0528(17) -0.0225(14) 0.0113(12) -0.0015(12)
C27 0.0210(10) 0.0391(14) 0.0354(13) -0.0001(11) 0.0073(9) 0.0014(9)
C28 0.0402(14) 0.0433(16) 0.0438(15) 0.0086(12) 0.0181(12) 0.0059(12)
C29 0.0458(16) 0.0391(16) 0.0598(19) 0.0077(14) 0.0198(14) 0.0115(12)
C30 0.0393(15) 0.0488(18) 0.0595(19) -0.0066(15) 0.0205(13) 0.0126(13)
C31 0.0365(14) 0.061(2) 0.0409(15) 0.0004(13) 0.0170(12) 0.0080(13)
C32 0.0289(12) 0.0442(16) 0.0384(14) 0.0050(11) 0.0092(10) 0.0061(10)
C34 0.0379(13) 0.0278(12) 0.0305(12) 0.0027(10) 0.0038(10) -0.0013(10)

loop_
_atom_type_symbol
_atom_type_scat_dispersion_real
_atom_type_scat_dispersion_imag
_atom_type_scat_Cromer_Mann_a1
_atom_type_scat_Cromer_Mann_b1
_atom_type_scat_Cromer_Mann_a2
_atom_type_scat_Cromer_Mann_b2
_atom_type_scat_Cromer_Mann_a3
_atom_type_scat_Cromer_Mann_b3
_atom_type_scat_Cromer_Mann_a4
_atom_type_scat_Cromer_Mann_b4
_atom_type_scat_Cromer_Mann_c
_atom_type_scat_source
C 0.0033 0.0016 2.3100 20.8439 1.0200 10.2075 1.5886 0.5687 0.8650 51.6512 0.2156 'International Tables Vol C 4.2.6.8 and 6.1.1.4'
H 0.0000 0.0000 0.4930 10.5109 0.3229 26.1257 0.1402 3.1424 0.0408 57.7998 0.0030 'International Tables Vol C 4.2.6.8 and 6.1.1.4'
Au -2.0133 8.8022 16.8819 0.4611 18.5913 8.6216 25.5582 1.4826 5.8600 36.3956 12.0658 'International Tables Vol C 4.2.6.8 and 6.1.1.4'
N 0.0061 0.0033 12.2126 0.0057 3.1322 9.8933 2.0125 28.9975 1.1663 0.5826 -11.5290 'International Tables Vol C 4.2.6.8 and 6.1.1.4'
O 0.0106 0.0060 3.0485 13.2771 2.2868 5.7011 1.5463 0.3239 0.8670 32.9089 0.2508 'International Tables Vol C 4.2.6.8 and 6.1.1.4'
P 0.1023 0.0942 6.4345 1.9067 4.1791 27.1570 1.7800 0.5260 1.4908 68.1645 1.1149 'International Tables Vol C 4.2.6.8 and 6.1.1.4'

loop_
_geom_angle_atom_site_label_1
_geom_angle_atom_site_label_2
_geom_angle_atom_site_label_3
_geom_angle
_geom_angle_publ_flag
P12 Au11 C10 173.75(7) yes
Au11 P12 C13 108.93(10) yes
Au11 P12 C17 107.70(10) yes
C13 P12 C17 113.98(15) yes
Au11 P12 C21 113.87(8) yes
C13 P12 C21 106.83(13) yes
C17 P12 C21 105.66(14) yes
C4 N33 C34 127.5(2) yes
C4 N33 H331 116(2) no
C34 N33 H331 115(2) no
C34 N35 H351 120(3) no
C34 N35 H352 121(3) no
H351 N35 H352 119(4) no
C2 N1 C6 115.9(2) yes
N1 C2 C3 124.5(2) yes
N1 C2 H21 113.9 no
C3 C2 H21 121.6 no
C2 C3 C4 118.1(2) yes
C2 C3 C7 121.8(2) yes
C4 C3 C7 120.1(2) yes
C3 C4 N33 117.9(2) yes
C3 C4 C5 117.6(2) yes
N33 C4 C5 124.5(2) yes
C4 C5 C6 119.0(2) yes
C4 C5 H51 120.6 no
C6 C5 H51 120.4 no
C5 C6 N1 124.9(2) yes
C5 C6 H61 117.5 no
N1 C6 H61 117.7 no
C3 C7 C8 173.8(3) yes
C7 C8 C9 178.1(3) yes
C8 C9 C10 176.6(3) yes
C9 C10 Au11 172.7(2) yes
P12 C13 C14 108.1(2) yes
P12 C13 C15 105.82(19) yes
C14 C13 C15 108.4(3) yes
P12 C13 C16 116.4(3) yes
C14 C13 C16 108.3(3) yes
C15 C13 C16 109.5(3) yes
C13 C14 H141 109.7 no
C13 C14 H142 109.2 no
H141 C14 H142 109.5 no
C13 C14 H143 110.7 no
H141 C14 H143 108.5 no
H142 C14 H143 109.3 no
C13 C15 H151 109.8 no
C13 C15 H152 111.8 no
H151 C15 H152 106.6 no
C13 C15 H153 111.2 no
H151 C15 H153 108.7 no
H152 C15 H153 108.6 no
C13 C16 H161 108.5 no
C13 C16 H162 109.6 no
H161 C16 H162 109.3 no
C13 C16 H163 110.9 no
H161 C16 H163 109.1 no
H162 C16 H163 109.4 no
P12 C17 C18 108.7(3) yes
P12 C17 C19 105.3(2) yes
C18 C17 C19 108.6(3) yes
P12 C17 C20 116.0(2) yes
C18 C17 C20 109.5(3) yes
C19 C17 C20 108.4(3) yes
C17 C18 H181 109.7 no
C17 C18 H182 109.7 no
H181 C18 H182 108.9 no
C17 C18 H183 110.8 no
H181 C18 H183 109.3 no
H182 C18 H183 108.4 no
C17 C19 H191 109.3 no
C17 C19 H192 110.7 no
H191 C19 H192 109.8 no
C17 C19 H193 109.6 no
H191 C19 H193 107.6 no
H192 C19 H193 109.7 no
C17 C20 H201 109.2 no
C17 C20 H202 109.5 no
H201 C20 H202 108.5 no
C17 C20 H203 110.3 no
H201 C20 H203 109.8 no
H202 C20 H203 109.4 no
P12 C21 C22 122.21(19) yes
P12 C21 C26 119.31(19) yes
C22 C21 C26 118.5(2) yes
C21 C22 C23 117.7(2) yes
C21 C22 C27 126.7(2) yes
C23 C22 C27 115.6(2) yes
C22 C23 C24 122.7(3) yes
C22 C23 H231 117.6 no
C24 C23 H231 119.7 no
C23 C24 C25 119.5(3) yes
C23 C24 H241 119.8 no
C25 C24 H241 120.7 no
C24 C25 C26 119.6(3) yes
C24 C25 H251 120.2 no
C26 C25 H251 120.2 no
C21 C26 C25 122.0(3) yes
C21 C26 H261 119.0 no
C25 C26 H261 119.1 no
C22 C27 C28 120.2(2) yes
C22 C27 C32 120.6(2) yes
C28 C27 C32 118.7(2) yes
C27 C28 C29 120.8(3) yes
C27 C28 H281 120.2 no
C29 C28 H281 119.0 no
C28 C29 C30 119.7(3) yes
C28 C29 H291 119.3 no
C30 C29 H291 121.0 no
C29 C30 C31 119.9(3) yes
C29 C30 H301 119.8 no
C31 C30 H301 120.3 no
C30 C31 C32 120.8(3) yes
C30 C31 H311 120.4 no
C32 C31 H311 118.8 no
C27 C32 C31 120.1(3) yes
C27 C32 H321 119.8 no
C31 C32 H321 120.1 no
N33 C34 N35 113.6(2) yes
N33 C34 O36 122.0(2) yes
N35 C34 O36 124.4(2) yes

loop_
_geom_bond_atom_site_label_1
_geom_bond_atom_site_label_2
_geom_bond_distance
_geom_bond_publ_flag
Au11 P12 2.2920(6) yes
Au11 C10 1.990(3) yes
P12 C13 1.891(3) yes
P12 C17 1.883(3) yes
P12 C21 1.830(2) yes
O36 C34 1.228(3) yes
N33 C4 1.385(3) yes
N33 C34 1.383(3) yes
N33 H331 0.76(3) no
N35 C34 1.338(4) yes
N35 H351 0.86(4) no
N35 H352 0.85(4) no
N1 C2 1.335(3) yes
N1 C6 1.342(3) yes
C2 C3 1.393(4) yes
C2 H21 0.942 no
C3 C4 1.411(3) yes
C3 C7 1.429(3) yes
C4 C5 1.391(3) yes
C5 C6 1.374(4) yes
C5 H51 0.927 no
C6 H61 0.928 no
C7 C8 1.201(4) yes
C8 C9 1.374(3) yes
C9 C10 1.213(3) yes
C13 C14 1.541(4) yes
C13 C15 1.529(5) yes
C13 C16 1.535(4) yes
C14 H141 0.962 no
C14 H142 0.961 no
C14 H143 0.972 no
C15 H151 0.956 no
C15 H152 0.961 no
C15 H153 0.965 no
C16 H161 0.958 no
C16 H162 0.973 no
C16 H163 0.960 no
C17 C18 1.537(4) yes
C17 C19 1.540(5) yes
C17 C20 1.536(5) yes
C18 H181 0.970 no
C18 H182 0.960 no
C18 H183 0.966 no
C19 H191 0.961 no
C19 H192 0.971 no
C19 H193 0.967 no
C20 H201 0.967 no
C20 H202 0.961 no
C20 H203 0.973 no
C21 C22 1.410(3) yes
C21 C26 1.402(4) yes
C22 C23 1.397(4) yes
C22 C27 1.488(4) yes
C23 C24 1.375(5) yes
C23 H231 0.931 no
C24 C25 1.369(4) yes
C24 H241 0.944 no
C25 C26 1.378(4) yes
C25 H251 0.924 no
C26 H261 0.933 no
C27 C28 1.388(4) yes
C27 C32 1.400(4) yes
C28 C29 1.393(4) yes
C28 H281 0.937 no
C29 C30 1.385(4) yes
C29 H291 0.926 no
C30 C31 1.375(4) yes
C30 H301 0.938 no
C31 C32 1.384(4) yes
C31 H311 0.925 no
C32 H321 0.938 no

loop_
_geom_contact_atom_site_label_1
_geom_contact_atom_site_label_2
_geom_contact_distance
_geom_contact_site_symmetry_2
_geom_contact_publ_flag
O36 N35 2.928(3) 2_767 no
O36 C32 3.556(4) 3_656 no
N1 N35 3.053(3) 3_656 no
N35 C2 3.331(4) 3_646 no
C6 C23 3.555(4) 2_666 no
C7 C31 3.358(4) 2_666 no
C7 C30 3.514(4) 2_666 no
C8 C30 3.396(4) 2_666 no
C8 C31 3.414(4) 2_666 no
C9 C26 3.501(4) 3_655 no
C9 C25 3.594(4) 3_655 no
C10 C26 3.472(4) 3_655 no
C10 C25 3.488(4) 3_655 no

loop_
_geom_hbond_atom_site_label_D
_geom_hbond_atom_site_label_H
_geom_hbond_atom_site_label_A
_geom_hbond_site_symmetry_A
_geom_hbond_angle_DHA
_geom_hbond_distance_DH
_geom_hbond_distance_HA
_geom_hbond_distance_DA
_geom_hbond_publ_flag
N35 H351 O36 2_767 178(4) 0.86(4) 2.07(4) 2.928(4) yes
N35 H352 N1 3_646 167(4) 0.85(4) 2.22(4) 3.052(4) yes

loop_
_geom_torsion_atom_site_label_1
_geom_torsion_atom_site_label_2
_geom_torsion_atom_site_label_3
_geom_torsion_atom_site_label_4
_geom_torsion
_geom_torsion_publ_flag
Au11 P12 C13 C14 36.3(2) no
Au11 P12 C13 C15 -79.6(2) no
Au11 P12 C13 C16 158.4(2) no
Au11 P12 C17 C18 -63.7(3) no
Au11 P12 C17 C19 52.5(2) no
Au11 P12 C17 C20 172.4(2) no
Au11 P12 C21 C22 -3.3(3) no
Au11 P12 C21 C26 177.2(2) no
P12 C21 C22 C23 -178.0(2) no
P12 C21 C22 C27 3.2(4) no
P12 C21 C26 C25 178.3(2) no
O36 C34 N33 C4 -0.1(5) no
N1 C2 C3 C4 0.8(4) no
N1 C2 C3 C7 179.5(3) no
N1 C6 C5 C4 -0.4(4) no
N33 C4 C3 C2 175.6(2) no
N33 C4 C3 C7 -3.1(4) no
N33 C4 C5 C6 -175.7(2) no
N35 C34 N33 C4 -179.1(3) no
C2 N1 C6 C5 -1.1(4) no
C2 C3 C4 C5 -2.2(4) no
C3 C2 N1 C6 0.8(4) no
C3 C4 N33 C34 153.7(3) no
C3 C4 C5 C6 2.0(4) no
C5 C4 N33 C34 -28.6(4) no
C5 C4 C3 C7 179.1(2) no
C13 P12 C17 C18 57.3(3) no
C13 P12 C17 C19 173.5(2) no
C13 P12 C17 C20 -66.6(3) no
C13 P12 C21 C22 -123.6(2) no
C13 P12 C21 C26 56.9(3) no
C14 C13 P12 C17 -84.0(2) no
C14 C13 P12 C21 159.7(2) no
C15 C13 P12 C17 160.1(2) no
C15 C13 P12 C21 43.8(3) no
C16 C13 P12 C17 38.1(2) no
C16 C13 P12 C21 -78.2(2) no
C17 P12 C21 C22 114.7(2) no
C17 P12 C21 C26 -64.8(3) no
C18 C17 P12 C21 174.2(2) no
C19 C17 P12 C21 -69.5(2) no
C20 C17 P12 C21 50.3(3) no
C21 C22 C23 C24 -0.3(4) no
C21 C22 C27 C28 91.9(3) no
C21 C22 C27 C32 -96.4(3) no
C21 C26 C25 C24 -0.2(5) no
C22 C21 C26 C25 -1.2(4) no
C22 C23 C24 C25 -1.2(5) no
C22 C27 C28 C29 172.6(2) no
C22 C27 C32 C31 -173.4(2) no
C23 C22 C21 C26 1.5(4) no
C23 C22 C27 C28 -86.9(3) no
C23 C22 C27 C32 84.8(3) no
C23 C24 C25 C26 1.4(4) no
C24 C23 C22 C27 178.5(3) no
C26 C21 C22 C27 -177.2(3) no
C27 C28 C29 C30 0.6(4) no
C27 C32 C31 C30 1.0(4) no
C28 C27 C32 C31 -1.6(3) no
C28 C29 C30 C31 -1.2(4) no
C29 C28 C27 C32 0.8(4) no
C29 C30 C31 C32 0.4(4) no
